data_2014011
loop_
_publ_author_name
'Vladimir N. Nesterov'
'David J. Wiedenfeld'
'Svitlana V. Nesterova'
'Mark A. Minton'

_publ_section_title
;2-Amino-4-(1-naphthyl)-5-oxo-5,6,7,8-tetrahydro-4<i>H</i>-chromene-3-carbonitrile
 and
 2-amino-7,7-dimethyl-4-(1-naphthyl)-5-oxo-5,6,7,8-tetrahydro-4<i>H</i>-chromene-3-carbonitrile
;
_journal_issue 5
_journal_name_full 'Acta Crystallographica Section C'
_journal_page_first o334
_journal_page_last o337
_journal_paper_doi 10.1107/S0108270104006924
_journal_volume 60
_journal_year 2004
_chemical_formula_iupac 'C20 H16 N2 O2'
_chemical_formula_moiety 'C20 H16 N2 O2'
_chemical_formula_sum 'C20 H16 N2 O2'
_chemical_formula_weight 316.35
_chemical_melting_point 501
_chemical_name_systematic
;
2-Amino-4-(1-naphthyl)-5-oxo-5,6,7,8-tetrahydro-4H-chromene-3-carbonitrile
;
_space_group_IT_number 14
_symmetry_cell_setting monoclinic
_symmetry_space_group_name_Hall '-P 2yn'
_symmetry_space_group_name_H-M 'P 1 21/n 1'
_atom_sites_solution_hydrogens geom
_atom_sites_solution_primary direct
_atom_sites_solution_secondary difmap
_audit_creation_method SHELXL97
_cell_angle_alpha 90
_cell_angle_beta 92.98(3)
_cell_angle_gamma 90
_cell_formula_units_Z 4
_cell_length_a 6.4410(13)
_cell_length_b 9.6330(19)
_cell_length_c 24.911(5)
_cell_measurement_reflns_used 24
_cell_measurement_temperature 295(2)
_cell_measurement_theta_max 13
_cell_measurement_theta_min 12
_cell_volume 1543.5(5)
_computing_cell_refinement 'CAD-4 Software'
_computing_data_collection 'CAD-4 Software (Enraf--Nonuis, 1989)'
_computing_data_reduction 'SHELXTL (Sheldrick, 1994)'
_computing_molecular_graphics SHELXTL
_computing_publication_material SHELXL97
_computing_structure_refinement 'SHELXL97 (Sheldrick, 1997)'
_computing_structure_solution 'SHELXS97 (Sheldrick, 1990)'
_diffrn_ambient_temperature 295(2)
_diffrn_measured_fraction_theta_full 0.99
_diffrn_measured_fraction_theta_max 0.99
_diffrn_measurement_device_type 'Enraf--Nonius CAD-4'
_diffrn_measurement_method \q/2\q
_diffrn_radiation_monochromator graphite
_diffrn_radiation_source 'fine-focus sealed tube'
_diffrn_radiation_type MoK\a
_diffrn_radiation_wavelength 0.71073
_diffrn_reflns_av_R_equivalents 0.0613
_diffrn_reflns_av_sigmaI/netI 0.0315
_diffrn_reflns_limit_h_max 8
_diffrn_reflns_limit_h_min 0
_diffrn_reflns_limit_k_max 12
_diffrn_reflns_limit_k_min 0
_diffrn_reflns_limit_l_max 31
_diffrn_reflns_limit_l_min -31
_diffrn_reflns_number 3619
_diffrn_reflns_theta_full 27.0
_diffrn_reflns_theta_max 27.0
_diffrn_reflns_theta_min 1.6
_diffrn_standards_decay_% 3
_diffrn_standards_interval_count 97
_diffrn_standards_number 3
_exptl_absorpt_coefficient_mu 0.089
_exptl_absorpt_correction_type none
_exptl_crystal_colour colorless
_exptl_crystal_density_diffrn 1.361
_exptl_crystal_density_method 'not measured'
_exptl_crystal_description prism
_exptl_crystal_F_000 664
_exptl_crystal_size_max 0.50
_exptl_crystal_size_mid 0.40
_exptl_crystal_size_min 0.30
_refine_diff_density_max 0.33
_refine_diff_density_min -0.24
_refine_ls_extinction_method none
_refine_ls_goodness_of_fit_ref 1.051
_refine_ls_hydrogen_treatment constr
_refine_ls_matrix_type full
_refine_ls_number_parameters 217
_refine_ls_number_reflns 3318
_refine_ls_number_restraints 0
_refine_ls_restrained_S_all 1.051
_refine_ls_R_factor_all 0.0879
_refine_ls_R_factor_gt 0.0512
_refine_ls_shift/su_max 0.000
_refine_ls_shift/su_mean 0.000
_refine_ls_structure_factor_coef Fsqd
_refine_ls_weighting_details 'calc w=1/[\s^2^(Fo^2^)+(0.085P)^2^+0.45P] where P=(Fo^2^+2Fc^2^)/3'
_refine_ls_weighting_scheme calc
_refine_ls_wR_factor_gt 0.1355
_refine_ls_wR_factor_ref 0.1569
_reflns_number_gt 2287
_reflns_number_total 3318
_reflns_threshold_expression I>2\s(I)
_cod_data_source_file gg1213.cif
_cod_data_source_block IIIa
_cod_depositor_comments
;
The following automatic conversions were performed:
'_symmetry_cell_setting' value 'Monoclinic' changed to 'monoclinic'
according to '/home/saulius/struct/CIF-dictionaries/cif_core.dic'
dictionary named 'cif_core.dic' version 2.4.1 from 2010-06-29.

Automatic conversion script
Id: cif_fix_enum 1527 2010-12-29 10:47:43Z saulius 

The following automatic conversions were performed:

'_symmetry_cell_setting' value 'Monoclinic' changed to 'monoclinic'
according to /home/saulius/struct/CIF-dictionaries/cif_core.dic
dictionary named 'cif_core.dic' version 2.4.1 from 2010-06-29.

Automatic conversion script
Id: cif_fix_values 1715 2011-07-08 13:25:40Z adriana 
;
_cod_original_sg_symbol_H-M 'P 21/n'
_cod_database_code 2014011
_cod_database_fobs_code 2014011

loop_
_symmetry_equiv_pos_as_xyz
'x, y, z'
'-x+1/2, y+1/2, -z+1/2'
'-x, -y, -z'
'x-1/2, -y-1/2, z-1/2'

loop_
_atom_site_label
_atom_site_fract_x
_atom_site_fract_y
_atom_site_fract_z
_atom_site_U_iso_or_equiv
_atom_site_adp_type
_atom_site_calc_flag
_atom_site_refinement_flags
_atom_site_occupancy
_atom_site_disorder_assembly
_atom_site_disorder_group
_atom_site_type_symbol
O1 0.7842(2) 0.05532(13) 0.04423(6) 0.0419(4) Uani d . 1 . . O
O2 0.1552(2) 0.13142(16) 0.12749(7) 0.0534(4) Uani d . 1 . . O
N1 0.9767(3) 0.20903(18) 0.00261(7) 0.0475(5) Uani d . 1 . . N
H1A 1.0097 0.2902 -0.0085 0.057 Uiso calc R 1 . . H
H1B 1.0491 0.1379 -0.0057 0.057 Uiso calc R 1 . . H
N2 0.7643(3) 0.54278(19) 0.02512(9) 0.0554(5) Uani d . 1 . . N
C1 0.7258(3) 0.4310(2) 0.03638(8) 0.0379(4) Uani d . 1 . . C
C2 0.8107(3) 0.19329(18) 0.03322(7) 0.0346(4) Uani d . 1 . . C
C3 0.6815(3) 0.29156(18) 0.04988(7) 0.0328(4) Uani d . 1 . . C
C4 0.5021(3) 0.26263(18) 0.08544(7) 0.0322(4) Uani d . 1 . . C
H4A 0.3739 0.2996 0.0680 0.039 Uiso calc R 1 . . H
C5 0.4804(3) 0.10746(18) 0.09143(7) 0.0321(4) Uani d . 1 . . C
C6 0.2958(3) 0.0534(2) 0.11718(8) 0.0381(4) Uani d . 1 . . C
C7 0.2842(4) -0.0995(2) 0.12787(11) 0.0589(7) Uani d . 1 . . C
H7A 0.2228 -0.1134 0.1622 0.071 Uiso calc R 1 . . H
H7B 0.1921 -0.1414 0.1004 0.071 Uiso calc R 1 . . H
C8 0.4867(4) -0.1729(2) 0.12888(11) 0.0592(6) Uani d . 1 . . C
H8A 0.4617 -0.2722 0.1286 0.071 Uiso calc R 1 . . H
H8B 0.5649 -0.1504 0.1621 0.071 Uiso calc R 1 . . H
C9 0.6153(3) -0.1363(2) 0.08213(9) 0.0462(5) Uani d . 1 . . C
H9A 0.7565 -0.1693 0.0890 0.055 Uiso calc R 1 . . H
H9B 0.5582 -0.1816 0.0499 0.055 Uiso calc R 1 . . H
C10 0.6174(3) 0.01656(19) 0.07370(7) 0.0339(4) Uani d . 1 . . C
C11 0.5372(3) 0.33147(18) 0.14068(7) 0.0329(4) Uani d . 1 . . C
C12 0.7123(3) 0.2976(2) 0.17090(8) 0.0404(5) Uani d . 1 . . C
H12A 0.8041 0.2333 0.1575 0.048 Uiso calc R 1 . . H
C13 0.7587(4) 0.3566(2) 0.22170(9) 0.0490(5) Uani d . 1 . . C
H13A 0.8798 0.3321 0.2414 0.059 Uiso calc R 1 . . H
C14 0.6246(4) 0.4501(2) 0.24190(9) 0.0512(6) Uani d . 1 . . C
H14A 0.6550 0.4891 0.2755 0.061 Uiso calc R 1 . . H
C15 0.4408(4) 0.4886(2) 0.21269(8) 0.0434(5) Uani d . 1 . . C
C16 0.3004(4) 0.5849(2) 0.23369(10) 0.0566(7) Uani d . 1 . . C
H16A 0.3308 0.6240 0.2673 0.068 Uiso calc R 1 . . H
C17 0.1224(4) 0.6213(2) 0.20577(12) 0.0636(7) Uani d . 1 . . C
H17A 0.0310 0.6836 0.2205 0.076 Uiso calc R 1 . . H
C18 0.0759(4) 0.5649(2) 0.15439(12) 0.0578(6) Uani d . 1 . . C
H18A -0.0452 0.5914 0.1351 0.069 Uiso calc R 1 . . H
C19 0.2071(3) 0.4716(2) 0.13260(10) 0.0467(5) Uani d . 1 . . C
H19A 0.1737 0.4351 0.0987 0.056 Uiso calc R 1 . . H
C20 0.3938(3) 0.42953(19) 0.16079(8) 0.0368(4) Uani d . 1 . . C

loop_
_atom_site_aniso_label
_atom_site_aniso_U_11
_atom_site_aniso_U_22
_atom_site_aniso_U_33
_atom_site_aniso_U_12
_atom_site_aniso_U_13
_atom_site_aniso_U_23
O1 0.0457(8) 0.0265(7) 0.0560(9) -0.0005(5) 0.0259(7) 0.0010(6)
O2 0.0412(8) 0.0495(9) 0.0716(11) 0.0032(7) 0.0236(7) 0.0045(8)
N1 0.0532(11) 0.0332(9) 0.0592(11) -0.0007(7) 0.0334(9) 0.0013(8)
N2 0.0594(12) 0.0343(10) 0.0748(14) -0.0017(8) 0.0245(10) 0.0114(9)
C1 0.0415(11) 0.0328(10) 0.0408(10) 0.0015(8) 0.0152(8) 0.0029(8)
C2 0.0415(10) 0.0265(9) 0.0368(9) -0.0035(7) 0.0126(8) 0.0005(7)
C3 0.0381(10) 0.0272(8) 0.0342(9) -0.0014(7) 0.0113(7) 0.0018(7)
C4 0.0346(9) 0.0269(8) 0.0360(10) -0.0007(7) 0.0103(7) 0.0007(7)
C5 0.0373(10) 0.0277(9) 0.0322(9) -0.0047(7) 0.0088(7) -0.0002(7)
C6 0.0391(10) 0.0359(10) 0.0402(10) -0.0052(8) 0.0101(8) -0.0005(8)
C7 0.0606(14) 0.0393(12) 0.0801(17) -0.0100(10) 0.0352(13) 0.0047(11)
C8 0.0702(16) 0.0380(12) 0.0718(15) -0.0008(11) 0.0265(13) 0.0150(11)
C9 0.0524(12) 0.0258(10) 0.0620(13) -0.0008(8) 0.0183(10) 0.0016(9)
C10 0.0378(10) 0.0281(9) 0.0368(9) -0.0044(7) 0.0120(8) -0.0002(7)
C11 0.0363(9) 0.0269(8) 0.0366(9) -0.0045(7) 0.0122(7) 0.0013(7)
C12 0.0423(11) 0.0381(10) 0.0416(10) -0.0002(8) 0.0093(8) 0.0012(8)
C13 0.0520(13) 0.0511(13) 0.0436(11) -0.0062(10) 0.0003(10) 0.0005(10)
C14 0.0721(16) 0.0454(12) 0.0364(11) -0.0138(11) 0.0077(10) -0.0053(9)
C15 0.0584(13) 0.0309(10) 0.0431(11) -0.0088(9) 0.0237(10) -0.0026(8)
C16 0.0789(18) 0.0387(11) 0.0556(13) -0.0070(11) 0.0364(13) -0.0114(10)
C17 0.0679(17) 0.0369(12) 0.0906(19) 0.0019(11) 0.0472(15) -0.0092(12)
C18 0.0471(13) 0.0404(12) 0.0880(18) 0.0056(10) 0.0225(12) -0.0013(12)
C19 0.0445(12) 0.0370(10) 0.0597(13) 0.0023(9) 0.0135(10) -0.0046(10)
C20 0.0423(10) 0.0274(9) 0.0422(10) -0.0048(8) 0.0171(8) -0.0013(7)

loop_
_atom_type_symbol
_atom_type_description
_atom_type_scat_dispersion_real
_atom_type_scat_dispersion_imag
_atom_type_scat_source
C C 0.0033 0.0016 'International Tables Vol C Tables 4.2.6.8 and 6.1.1.4'
H H 0.0000 0.0000 'International Tables Vol C Tables 4.2.6.8 and 6.1.1.4'
N N 0.0061 0.0033 'International Tables Vol C Tables 4.2.6.8 and 6.1.1.4'
O O 0.0106 0.0060 'International Tables Vol C Tables 4.2.6.8 and 6.1.1.4'

loop_
_geom_angle_atom_site_label_1
_geom_angle_atom_site_label_2
_geom_angle_atom_site_label_3
_geom_angle
_geom_angle_publ_flag
C2 O1 C10 118.46(14) yes
C2 N1 H1A 120.0 no
C2 N1 H1B 120.0 no
H1A N1 H1B 120.0 no
N2 C1 C3 178.9(2) yes
C3 C2 N1 128.06(17) yes
C3 C2 O1 122.50(17) yes
N1 C2 O1 109.40(16) yes
C2 C3 C1 117.36(17) yes
C2 C3 C4 123.70(16) yes
C1 C3 C4 118.78(15) yes
C5 C4 C3 108.47(15) no
C5 C4 C11 110.46(15) no
C3 C4 C11 111.28(15) no
C5 C4 H4A 108.9 no
C3 C4 H4A 108.9 no
C11 C4 H4A 108.9 no
C10 C5 C6 118.32(16) no
C10 C5 C4 123.42(16) no
C6 C5 C4 118.25(16) no
O2 C6 C5 120.05(18) yes
O2 C6 C7 121.70(18) yes
C5 C6 C7 118.20(17) yes
C8 C7 C6 114.82(19) no
C8 C7 H7A 108.6 no
C6 C7 H7A 108.6 no
C8 C7 H7B 108.6 no
C6 C7 H7B 108.6 no
H7A C7 H7B 107.5 no
C7 C8 C9 113.2(2) no
C7 C8 H8A 108.9 no
C9 C8 H8A 108.9 no
C7 C8 H8B 108.9 no
C9 C8 H8B 108.9 no
H8A C8 H8B 107.8 no
C10 C9 C8 110.53(17) no
C10 C9 H9A 109.5 no
C8 C9 H9A 109.5 no
C10 C9 H9B 109.5 no
C8 C9 H9B 109.5 no
H9A C9 H9B 108.1 no
C5 C10 O1 122.93(16) no
C5 C10 C9 126.28(17) no
O1 C10 C9 110.79(16) no
C12 C11 C20 119.74(17) no
C12 C11 C4 118.12(16) no
C20 C11 C4 122.14(17) no
C11 C12 C13 122.09(19) no
C11 C12 H12A 119.0 no
C13 C12 H12A 119.0 no
C14 C13 C12 119.4(2) no
C14 C13 H13A 120.3 no
C12 C13 H13A 120.3 no
C13 C14 C15 121.1(2) no
C13 C14 H14A 119.5 no
C15 C14 H14A 119.5 no
C14 C15 C16 121.2(2) no
C14 C15 C20 119.71(19) no
C16 C15 C20 119.1(2) no
C17 C16 C15 121.3(2) no
C17 C16 H16A 119.4 no
C15 C16 H16A 119.4 no
C16 C17 C18 120.0(2) no
C16 C17 H17A 120.0 no
C18 C17 H17A 120.0 no
C19 C18 C17 120.6(2) no
C19 C18 H18A 119.7 no
C17 C18 H18A 119.7 no
C18 C19 C20 121.1(2) no
C18 C19 H19A 119.4 no
C20 C19 H19A 119.4 no
C19 C20 C11 124.15(18) no
C19 C20 C15 117.87(18) no
C11 C20 C15 117.97(18) no

loop_
_geom_bond_atom_site_label_1
_geom_bond_atom_site_label_2
_geom_bond_site_symmetry_1
_geom_bond_site_symmetry_2
_geom_bond_distance
_geom_bond_publ_flag
O1 C2 . . 1.370(2) yes
O1 C10 . . 1.384(2) yes
O2 C6 . . 1.215(2) yes
N1 C2 . . 1.353(2) yes
N1 H1A . . 0.8600 no
N1 H1B . . 0.8600 no
N2 C1 . . 1.143(3) yes
C1 C3 . . 1.417(2) yes
C2 C3 . . 1.341(3) yes
C3 C4 . . 1.518(2) no
C4 C5 . . 1.509(2) no
C4 C11 . . 1.534(3) no
C4 H4A . . 0.9800 no
C5 C10 . . 1.335(3) no
C5 C6 . . 1.475(2) no
C6 C7 . . 1.500(3) no
C7 C8 . . 1.483(3) no
C7 H7A . . 0.9700 no
C7 H7B . . 0.9700 no
C8 C9 . . 1.506(3) no
C8 H8A . . 0.9700 no
C8 H8B . . 0.9700 no
C9 C10 . . 1.487(3) no
C9 H9A . . 0.9700 no
C9 H9B . . 0.9700 no
C11 C12 . . 1.363(3) no
C11 C20 . . 1.430(3) no
C12 C13 . . 1.406(3) no
C12 H12A . . 0.9300 no
C13 C14 . . 1.362(3) no
C13 H13A . . 0.9300 no
C14 C15 . . 1.407(3) no
C14 H14A . . 0.9300 no
C15 C16 . . 1.415(3) no
C15 C20 . . 1.430(3) no
C16 C17 . . 1.356(4) no
C16 H16A . . 0.9300 no
C17 C18 . . 1.408(4) no
C17 H17A . . 0.9300 no
C18 C19 . . 1.365(3) no
C18 H18A . . 0.9300 no
C19 C20 . . 1.420(3) no
C19 H19A . . 0.9300 no

loop_
_geom_hbond_atom_site_label_D
_geom_hbond_atom_site_label_H
_geom_hbond_atom_site_label_A
_geom_hbond_site_symmetry_A
_geom_hbond_distance_DH
_geom_hbond_distance_HA
_geom_hbond_distance_DA
_geom_hbond_angle_DHA
N1 H1A N2 3_765 0.86 2.22 3.016(3) 153
N1 H1B O1 3_755 0.86 2.38 3.226(3) 170

loop_
_geom_torsion_atom_site_label_1
_geom_torsion_atom_site_label_2
_geom_torsion_atom_site_label_3
_geom_torsion_atom_site_label_4
_geom_torsion
_geom_torsion_publ_flag
C10 O1 C2 C3 0.0(3) no
C10 O1 C2 N1 -177.82(16) no
N1 C2 C3 C1 -3.1(3) no
O1 C2 C3 C1 179.51(18) no
N1 C2 C3 C4 -178.48(18) no
O1 C2 C3 C4 4.2(3) no
C2 C3 C4 C5 -7.6(3) yes
C1 C3 C4 C5 177.11(17) no
C2 C3 C4 C11 114.1(2) yes
C1 C3 C4 C11 -61.2(2) no
C3 C4 C5 C10 8.1(3) yes
C11 C4 C5 C10 -114.1(2) no
C3 C4 C5 C6 -170.49(16) no
C11 C4 C5 C6 67.3(2) no
C10 C5 C6 O2 -170.5(2) no
C4 C5 C6 O2 8.2(3) no
C10 C5 C6 C7 7.0(3) no
C4 C5 C6 C7 -174.3(2) no
O2 C6 C7 C8 -162.4(2) no
C5 C6 C7 C8 20.1(3) no
C6 C7 C8 C9 -47.1(3) no
C7 C8 C9 C10 46.0(3) no
C6 C5 C10 O1 173.28(17) no
C4 C5 C10 O1 -5.3(3) no
C6 C5 C10 C9 -6.7(3) no
C4 C5 C10 C9 174.6(2) no
C2 O1 C10 C5 0.6(3) no
C2 O1 C10 C9 -179.37(17) no
C8 C9 C10 C5 -20.0(3) no
C8 C9 C10 O1 159.99(19) no
C5 C4 C11 C12 62.7(2) no
C3 C4 C11 C12 -57.8(2) yes
C5 C4 C11 C20 -117.69(18) no
C3 C4 C11 C20 121.78(18) no
C20 C11 C12 C13 -0.4(3) no
C4 C11 C12 C13 179.24(18) no
C11 C12 C13 C14 0.5(3) no
C12 C13 C14 C15 -0.1(3) no
C13 C14 C15 C16 179.6(2) no
C13 C14 C15 C20 -0.4(3) no
C14 C15 C16 C17 -179.5(2) no
C20 C15 C16 C17 0.4(3) no
C15 C16 C17 C18 -1.1(3) no
C16 C17 C18 C19 1.1(4) no
C17 C18 C19 C20 -0.3(3) no
C18 C19 C20 C11 179.4(2) no
C18 C19 C20 C15 -0.4(3) no
C12 C11 C20 C19 -179.89(18) no
C4 C11 C20 C19 0.5(3) no
C12 C11 C20 C15 -0.1(3) no
C4 C11 C20 C15 -179.70(16) no
C14 C15 C20 C19 -179.75(18) no
C16 C15 C20 C19 0.3(3) no
C14 C15 C20 C11 0.5(3) no
C16 C15 C20 C11 -179.45(18) no

loop_
_cod_related_entry_id
_cod_related_entry_database
_cod_related_entry_code
1 ChemSpider 2116287
